data_4340426
loop_
_publ_author_name
'Wu, Tao'
'Yi, Bi-Hua'
'Li, Dan'

_publ_section_title
;
 Two novel nanoporous supramolecular architectures based on copper(i)
 coordination polymers with uniform (8, 3) and (8(2)10) nets: in situ
 formation of tetrazolate ligands.
;
_journal_issue 12
_journal_name_full 'Inorganic chemistry'
_journal_page_first 4130
_journal_page_last 4132
_journal_paper_doi 10.1021/ic050063o
_journal_volume 44
_journal_year 2005
_chemical_formula_moiety '[Cu(C2H3N4)]'
_chemical_formula_sum 'C2 H3 Cu N4'
_chemical_formula_weight 146.62
_chemical_name_systematic
;
 ?
;
_space_group_IT_number 66
_symmetry_cell_setting orthorhombic
_symmetry_space_group_name_Hall '-C 2 2c'
_symmetry_space_group_name_H-M 'C c c m'
_atom_sites_solution_hydrogens geom
_atom_sites_solution_primary direct
_atom_sites_solution_secondary difmap
_audit_creation_method SHELXL-97
_cell_angle_alpha 90.00
_cell_angle_beta 90.00
_cell_angle_gamma 90.00
_cell_formula_units_Z 16
_cell_length_a 11.3787(8)
_cell_length_b 13.5544(9)
_cell_length_c 11.5748(8)
_cell_measurement_reflns_used 3023
_cell_measurement_temperature 293(2)
_cell_measurement_theta_max 27.83
_cell_measurement_theta_min 2.34
_cell_volume 1785.2(2)
_computing_structure_refinement 'SHELXL-97 (Sheldrick, 1997)'
_computing_structure_solution 'SHELXS-97 (Sheldrick, 1990)'
_diffrn_ambient_temperature 293(2)
_diffrn_measured_fraction_theta_full 0.992
_diffrn_measured_fraction_theta_max 0.992
_diffrn_radiation_monochromator graphite
_diffrn_radiation_source 'fine-focus sealed tube'
_diffrn_radiation_type MoK\a
_diffrn_radiation_wavelength 0.71073
_diffrn_reflns_av_R_equivalents 0.0236
_diffrn_reflns_av_sigmaI/netI 0.0205
_diffrn_reflns_limit_h_max 14
_diffrn_reflns_limit_h_min -14
_diffrn_reflns_limit_k_max 13
_diffrn_reflns_limit_k_min -17
_diffrn_reflns_limit_l_max 15
_diffrn_reflns_limit_l_min -12
_diffrn_reflns_number 5406
_diffrn_reflns_theta_full 27.88
_diffrn_reflns_theta_max 27.88
_diffrn_reflns_theta_min 2.34
_exptl_absorpt_coefficient_mu 4.735
_exptl_absorpt_correction_T_max 0.7462
_exptl_absorpt_correction_T_min 0.6003
_exptl_absorpt_correction_type SADABS
_exptl_crystal_colour colorless
_exptl_crystal_density_diffrn 2.182
_exptl_crystal_density_method 'not measured'
_exptl_crystal_description block
_exptl_crystal_F_000 1152
_exptl_crystal_size_max 0.12
_exptl_crystal_size_mid 0.09
_exptl_crystal_size_min 0.06
_refine_diff_density_max 2.436
_refine_diff_density_min -0.599
_refine_diff_density_rms 0.157
_refine_ls_extinction_method none
_refine_ls_goodness_of_fit_ref 1.114
_refine_ls_hydrogen_treatment mixed
_refine_ls_matrix_type full
_refine_ls_number_parameters 71
_refine_ls_number_reflns 1116
_refine_ls_number_restraints 0
_refine_ls_restrained_S_all 1.114
_refine_ls_R_factor_all 0.0361
_refine_ls_R_factor_gt 0.0340
_refine_ls_shift/su_max 0.000
_refine_ls_shift/su_mean 0.000
_refine_ls_structure_factor_coef Fsqd
_refine_ls_weighting_details 'calc w=1/[\s^2^(Fo^2^)+(0.0584P)^2^+2.0972P] where P=(Fo^2^+2Fc^2^)/3'
_refine_ls_weighting_scheme calc
_refine_ls_wR_factor_gt 0.0878
_refine_ls_wR_factor_ref 0.0895
_reflns_number_gt 1027
_reflns_number_total 1116
_reflns_threshold_expression >2sigma(I)
_cod_data_source_file ic050063osi20050506_105807.cif
_cod_data_source_block Complex_2
_cod_depositor_comments
;
The following automatic conversions were performed:

'_symmetry_cell_setting' value 'Orthorhombic' changed to
'orthorhombic' according to
/usr/data/users/saulius/automatic-downloads/retrospective/ACS/lib/dictionaries/cif_core.dic
dictionary named 'cif_core.dic' version 2.4.2 from 2011-04-26.

Automatic conversion script
Id: cif_fix_values 2281 2013-09-26 08:29:07Z andrius 
;
_cod_original_sg_symbol_H-M Cccm
_cod_database_code 4340426

loop_
_symmetry_equiv_pos_as_xyz
'x, y, z'
'-x, -y, z'
'-x, y, -z+1/2'
'x, -y, -z+1/2'
'x+1/2, y+1/2, z'
'-x+1/2, -y+1/2, z'
'-x+1/2, y+1/2, -z+1/2'
'x+1/2, -y+1/2, -z+1/2'
'-x, -y, -z'
'x, y, -z'
'x, -y, z-1/2'
'-x, y, z-1/2'
'-x+1/2, -y+1/2, -z'
'x+1/2, y+1/2, -z'
'x+1/2, -y+1/2, z-1/2'
'-x+1/2, y+1/2, z-1/2'

loop_
_atom_site_label
_atom_site_type_symbol
_atom_site_fract_x
_atom_site_fract_y
_atom_site_fract_z
_atom_site_U_iso_or_equiv
_atom_site_adp_type
_atom_site_occupancy
_atom_site_symmetry_multiplicity
_atom_site_calc_flag
_atom_site_refinement_flags
Cu1 Cu 0.2500 0.2500 0.16100(3) 0.01792(17) Uani 1 2 d S
Cu2 Cu 0.17062(4) 0.5000 0.2500 0.02009(17) Uani 1 2 d S
N2 N 0.26113(15) 0.37606(14) 0.05651(16) 0.0165(4) Uani 1 1 d .
N4 N 0.09508(16) 0.28414(13) 0.23453(16) 0.0194(4) Uani 1 1 d .
C1 C 0.2380(3) 0.5244(2) 0.0000 0.0208(7) Uani 1 2 d S
N3 N 0.05653(17) 0.37788(13) 0.24158(17) 0.0200(4) Uani 1 1 d .
C3 C 0.0000 0.2286(2) 0.2500 0.0206(7) Uani 1 2 d S
C2 C 0.2230(5) 0.6332(3) 0.0000 0.0452(12) Uani 1 2 d S
H2A H 0.2777 0.6623 -0.0532 0.068 Uiso 0.50 1 calc PR
H2B H 0.2373 0.6584 0.0762 0.068 Uiso 0.50 1 calc PR
H2C H 0.1443 0.6493 -0.0231 0.068 Uiso 0.50 1 calc PR
C4 C 0.0000 0.1181(3) 0.2500 0.0432(13) Uani 1 2 d S
H4A H 0.0777 0.0945 0.2334 0.065 Uiso 0.50 1 calc PR
H4B H -0.0535 0.0945 0.1921 0.065 Uiso 0.50 1 calc PR
H4C H -0.0242 0.0945 0.3245 0.065 Uiso 0.50 1 calc PR
N1 N 0.24583(16) 0.46983(14) 0.09481(17) 0.0179(4) Uani 1 1 d .

loop_
_atom_site_aniso_label
_atom_site_aniso_U_11
_atom_site_aniso_U_22
_atom_site_aniso_U_33
_atom_site_aniso_U_23
_atom_site_aniso_U_13
_atom_site_aniso_U_12
Cu1 0.0157(2) 0.0141(2) 0.0240(3) 0.000 0.000 0.00317(11)
Cu2 0.0279(3) 0.0147(2) 0.0176(3) -0.00291(13) 0.000 0.000
N2 0.0235(9) 0.0127(9) 0.0133(9) -0.0002(7) 0.0004(7) 0.0022(7)
N4 0.0165(9) 0.0113(9) 0.0305(10) -0.0011(7) 0.0042(7) 0.0007(7)
C1 0.0340(18) 0.0119(15) 0.0167(15) 0.000 0.000 -0.0020(12)
N3 0.0174(9) 0.0109(8) 0.0316(11) -0.0005(7) 0.0041(7) -0.0013(7)
C3 0.0160(14) 0.0142(14) 0.0315(18) 0.000 0.0047(12) 0.000
C2 0.102(4) 0.0103(17) 0.0238(19) 0.000 0.000 0.005(2)
C4 0.030(2) 0.0140(17) 0.086(4) 0.000 0.019(2) 0.000
N1 0.0294(10) 0.0108(9) 0.0136(9) -0.0019(7) 0.0011(7) -0.0006(7)

loop_
_atom_type_symbol
_atom_type_description
_atom_type_scat_dispersion_real
_atom_type_scat_dispersion_imag
_atom_type_scat_source
C C 0.0033 0.0016 'International Tables Vol C Tables 4.2.6.8 and 6.1.1.4'
H H 0.0000 0.0000 'International Tables Vol C Tables 4.2.6.8 and 6.1.1.4'
N N 0.0061 0.0033 'International Tables Vol C Tables 4.2.6.8 and 6.1.1.4'
Cu Cu 0.3201 1.2651 'International Tables Vol C Tables 4.2.6.8 and 6.1.1.4'

loop_
_geom_angle_atom_site_label_1
_geom_angle_atom_site_label_2
_geom_angle_atom_site_label_3
_geom_angle
_geom_angle_site_symmetry_1
_geom_angle_site_symmetry_3
N4 Cu1 N4 129.94(11) 6 .
N4 Cu1 N2 96.29(7) 6 6
N4 Cu1 N2 112.24(7) . 6
N4 Cu1 N2 112.24(7) 6 .
N4 Cu1 N2 96.29(7) . .
N2 Cu1 N2 109.57(11) 6 .
N1 Cu2 N1 130.17(11) 4_565 .
N1 Cu2 N3 117.32(8) 4_565 .
N1 Cu2 N3 93.47(7) . .
N1 Cu2 N3 93.47(7) 4_565 4_565
N1 Cu2 N3 117.32(8) . 4_565
N3 Cu2 N3 103.88(11) . 4_565
N2 N2 N1 109.06(11) 10 .
N2 N2 Cu1 125.22(5) 10 .
N1 N2 Cu1 124.53(14) . .
C3 N4 N3 105.12(19) . .
C3 N4 Cu1 129.77(16) . .
N3 N4 Cu1 121.88(14) . .
N1 C1 N1 111.7(3) 10 .
N1 C1 C2 124.16(14) 10 .
N1 C1 C2 124.16(14) . .
N3 N3 N4 109.34(11) 3 .
N3 N3 Cu2 127.05(6) 3 .
N4 N3 Cu2 122.93(14) . .
N4 C3 N4 111.1(3) . 3
N4 C3 C4 124.46(14) . .
N4 C3 C4 124.46(14) 3 .
C1 C2 H2A 109.5 . .
C1 C2 H2B 109.5 . .
H2A C2 H2B 109.5 . .
C1 C2 H2C 109.5 . .
H2A C2 H2C 109.5 . .
H2B C2 H2C 109.5 . .
C3 C4 H4A 109.5 . .
C3 C4 H4B 109.5 . .
H4A C4 H4B 109.5 . .
C3 C4 H4C 109.5 . .
H4A C4 H4C 109.5 . .
H4B C4 H4C 109.5 . .
C1 N1 N2 105.09(19) . .
C1 N1 Cu2 126.25(17) . .
N2 N1 Cu2 122.10(14) . .

loop_
_geom_bond_atom_site_label_1
_geom_bond_atom_site_label_2
_geom_bond_distance
_geom_bond_site_symmetry_2
Cu1 N4 2.0115(18) 6
Cu1 N4 2.0115(18) .
Cu1 N2 2.0972(19) 6
Cu1 N2 2.0972(19) .
Cu2 N1 2.031(2) 4_565
Cu2 N1 2.031(2) .
Cu2 N3 2.1058(18) .
Cu2 N3 2.1058(18) 4_565
N2 N2 1.308(4) 10
N2 N1 1.357(3) .
N4 C3 1.330(3) .
N4 N3 1.347(2) .
C1 N1 1.326(3) 10
C1 N1 1.326(3) .
C1 C2 1.485(5) .
N3 N3 1.301(4) 3
C3 N4 1.330(3) 3
C3 C4 1.498(5) .
C2 H2A 0.9600 .
C2 H2B 0.9600 .
C2 H2C 0.9600 .
C4 H4A 0.9600 .
C4 H4B 0.9600 .
C4 H4C 0.9600 .
